data_1576216
loop_
_publ_author_name
'Zhang, Shiming'
'Zhao, Guoxiang'
'Yan, Yayu'
'Li, Qiao-Hong'
'Zhang, Hai-Xia'
'Wu, Xin'
'Zhang, Jian'

_publ_section_title
;
 A bioinspired polyoxo-titanium cluster for efficient photocatalytic
 CO<sub>2</sub> reduction assisted by hydrogen bonding.
;
_journal_issue 3
_journal_name_full 'Materials horizons'
_journal_page_first 1313
_journal_page_last 1319
_journal_paper_doi 10.1039/d5mh01657f
_journal_volume 13
_journal_year 2026
_chemical_formula_moiety 'C88 H146 N2 O36 P6 Ti8'
_chemical_formula_sum 'C88 H146 N2 O36 P6 Ti8'
_chemical_formula_weight 2377.08
_space_group_crystal_system triclinic
_space_group_IT_number 2
_space_group_name_Hall '-P 1'
_space_group_name_H-M_alt 'P -1'
_atom_sites_solution_hydrogens geom
_atom_sites_solution_primary iterative
_audit_creation_date 2025-06-29
_audit_creation_method
;
Olex2 1.5-beta
(compiled 2022.04.07 svn.rca3783a0 for OlexSys, GUI svn.r6498)
;
_audit_update_record
;
2025-06-29 deposited with the CCDC.	2025-10-31 downloaded from the CCDC.
;
_cell_angle_alpha 93.7650(10)
_cell_angle_beta 104.8040(10)
_cell_angle_gamma 96.7100(10)
_cell_formula_units_Z 1
_cell_length_a 11.33000(10)
_cell_length_b 12.8285(2)
_cell_length_c 19.9795(2)
_cell_measurement_reflns_used 25619
_cell_measurement_temperature 100.01(10)
_cell_measurement_theta_max 75.6460
_cell_measurement_theta_min 2.4190
_cell_volume 2774.50(6)
_computing_cell_refinement 'CrysAlisPro 1.171.42.85a (Rigaku OD, 2023)'
_computing_data_collection 'CrysAlisPro 1.171.42.85a (Rigaku OD, 2023)'
_computing_data_reduction 'CrysAlisPro 1.171.42.85a (Rigaku OD, 2023)'
_computing_molecular_graphics 'Olex2 1.5-beta (Dolomanov et al., 2009)'
_computing_publication_material 'Olex2 1.5-beta (Dolomanov et al., 2009)'
_computing_structure_refinement 'SHELXL 2018/3 (Sheldrick, 2015)'
_computing_structure_solution 'olex2.solve 1.5-beta (Bourhis et al., 2015)'
_diffrn_ambient_environment N~2~
_diffrn_ambient_temperature 100.01(10)
_diffrn_detector 'Hybrid Pixel Array Detector'
_diffrn_detector_area_resol_mean 10.0000
_diffrn_detector_type HyPix
_diffrn_measured_fraction_theta_full 0.998
_diffrn_measured_fraction_theta_max 0.945
_diffrn_measurement_details
;
List of Runs (angles in degrees, time in seconds):

  # Type    Start    End  Width  t~exp~   \w     \q     \k     \f   Frames
#--------------------------------------------------------------------------
  1  \w    -24.00  19.00   0.50    0.05    --   46.56 -77.00-150.00   86
  2  \w     24.00  68.00   0.50    0.05    --   46.56 -77.00-150.00   88
  3  \w    -20.00  60.00   0.50    0.05    --   46.56 -57.00 -90.00  160
  4  \w    -10.00  28.00   0.50    0.05    --   46.56 -29.00 -79.00   76
  5  \w    -27.00  30.00   0.50    0.05    --   46.56 -38.00 150.00  114
  6  \w     75.00 111.00   0.50    0.05    --  106.13-125.00 150.00   72
  7  \w     38.00  64.00   0.50    0.05    --  106.13-125.00 150.00   52
  8  \w     41.00  67.00   0.50    0.05    --  106.13-125.00  60.00   52
  9  \w     83.00 112.00   0.50    0.05    --  106.13-125.00  60.00   58
 10  \w     38.00 100.00   0.50    0.05    --  106.13-125.00  30.00  124
 11  \w     37.00  97.00   0.50    0.05    --  106.13 -95.00 -60.00  120
 12  \w     73.00 110.00   0.50    0.05    --  106.13-125.00-180.00   74
 13  \w     75.00 105.00   0.50    0.05    --  106.13 -95.00-180.00   60
 14  \w     38.00  63.00   0.50    0.05    --  106.13 -61.00 -60.00   50
 15  \w     34.00  97.00   0.50    0.05    --  106.13 -77.00   0.00  126
 16  \w     76.00 101.00   0.50    0.05    --  106.13 -77.00  30.00   50
 17  \w     38.00  85.00   0.50    0.05    --  106.13 -77.00  90.00   94
 18  \w     39.00  64.00   0.50    0.05    --  106.13 -77.00  30.00   50
 19  \w     33.00  58.00   0.50    0.05    --  106.13 -61.00  60.00   50
 20  \w    129.00 175.00   0.50    0.05    --  106.13  45.00 150.00   92
 21  \w     93.00 124.00   0.50    0.05    --  106.13  45.00 150.00   62
 22  \w     96.00 172.00   0.50    0.05    --  106.13  29.00  81.00  152
 23  \w     89.00 175.00   0.50    0.05    --  106.13  15.00-180.00  172
 24  \w     36.00 122.00   0.50    0.05    --   46.56  29.00  81.00  172
 25  \w    -31.00  -6.00   0.50    0.05    --  -46.56  29.00  81.00   50
 26  \w    -54.00 -24.00   0.50    0.05    --  -97.00  45.00  90.00   60
 27  \w   -105.00 -62.00   0.50    0.05    --  -97.00  77.00   0.00   86
 28  \w    -51.00 -25.00   0.50    0.05    --  -97.00  45.00 -30.00   52
 29  \w    -54.00 -29.00   0.50    0.05    --  -97.00  45.00 -90.00   50
 30  \w    -53.00 -27.00   0.50    0.05    --  -97.00  61.00 -90.00   52
 31  \w    -53.00 -27.00   0.50    0.05    --  -97.00  45.00-120.00   52
 32  \w    -54.00 -24.00   0.50    0.05    --  -97.00  45.00-180.00   60
 33  \w   -108.00 -36.00   0.50    0.05    --  -97.00  77.00-120.00  144
 34  \w    -53.00 -24.00   0.50    0.05    --  -97.00  45.00   0.00   58
 35  \w    -54.00 -25.00   0.50    0.05    --  -97.00  45.00  60.00   58
 36  \w   -114.00 -88.00   0.50    0.05    --  -97.00 -95.00-120.00   52
 37  \w   -115.00 -82.00   0.50    0.05    --  -97.00 -29.00 -79.00   66
 38  \w   -165.00-125.00   0.50    0.05    --  -97.00 -29.00 -79.00   80
 39  \w   -120.00 -93.00   0.50    0.05    --  -46.56 -29.00 -79.00   54
 40  \w   -126.00 -88.00   0.50    0.05    --  -97.00 -45.00 150.00   76
 41  \w   -159.00-134.00   0.50    0.05    --  -97.00 -45.00 150.00   50
 42  \w   -108.00 -40.00   0.50    0.05    --  -97.00 112.00-113.58  136
 43  \w    -52.00 -23.00   0.50    0.05    --  -46.56 125.00 -30.00   58
 44  \w    -74.00 -32.00   0.50    0.05    --  -97.00 143.00 -14.79   84
 45  \w   -125.00-100.00   0.50    0.05    --  -97.00 143.00 -14.79   50
 46  \w    -81.00 -55.00   0.50    0.05    --  -46.56 125.00 -30.00   52
 47  \w   -124.00 -98.00   0.50    0.05    --  -97.00 142.00 174.80   52
 48  \w    -88.00 -34.00   0.50    0.05    --  -97.00 142.00 174.80  108
 49  \w    -92.00 -48.00   0.50    0.05    --  -97.00 125.00 150.00   88
;
_diffrn_measurement_device 'four-circle diffractometer'
_diffrn_measurement_device_type 'ROD, Synergy Custom system, HyPix'
_diffrn_measurement_method '\w scans'
_diffrn_orient_matrix_type 'CrysAlisPro convention (1999,Acta A55,543-557)'
_diffrn_orient_matrix_UB_11 0.0346500000
_diffrn_orient_matrix_UB_12 0.1030238000
_diffrn_orient_matrix_UB_13 -0.0303229000
_diffrn_orient_matrix_UB_21 -0.1265700000
_diffrn_orient_matrix_UB_22 0.0330448000
_diffrn_orient_matrix_UB_23 -0.0003676000
_diffrn_orient_matrix_UB_31 0.0542760000
_diffrn_orient_matrix_UB_32 0.0553281000
_diffrn_orient_matrix_UB_33 0.0741937000
_diffrn_radiation_monochromator mirror
_diffrn_radiation_probe x-ray
_diffrn_radiation_type 'Cu K\a'
_diffrn_radiation_wavelength 1.54184
_diffrn_reflns_av_R_equivalents 0.0235
_diffrn_reflns_av_unetI/netI 0.0210
_diffrn_reflns_Laue_measured_fraction_full 0.998
_diffrn_reflns_Laue_measured_fraction_max 0.945
_diffrn_reflns_limit_h_max 14
_diffrn_reflns_limit_h_min -14
_diffrn_reflns_limit_k_max 16
_diffrn_reflns_limit_k_min -15
_diffrn_reflns_limit_l_max 24
_diffrn_reflns_limit_l_min -22
_diffrn_reflns_number 37018
_diffrn_reflns_point_group_measured_fraction_full 0.998
_diffrn_reflns_point_group_measured_fraction_max 0.945
_diffrn_reflns_theta_full 67.684
_diffrn_reflns_theta_max 76.326
_diffrn_reflns_theta_min 3.486
_diffrn_source 'Rotating-anode X-ray tube'
_diffrn_source_type 'Rigaku (Cu) X-ray Source'
_exptl_absorpt_coefficient_mu 6.119
_exptl_absorpt_correction_T_max 1.00000
_exptl_absorpt_correction_T_min 0.64977
_exptl_absorpt_correction_type multi-scan
_exptl_absorpt_process_details
;
CrysAlisPro 1.171.42.85a (Rigaku Oxford Diffraction, 2023)
Empirical absorption correction using spherical harmonics,
implemented in SCALE3 ABSPACK scaling algorithm.
;
_exptl_crystal_colour 'light colourless'
_exptl_crystal_colour_modifier light
_exptl_crystal_colour_primary colourless
_exptl_crystal_density_diffrn 1.423
_exptl_crystal_description block
_exptl_crystal_F_000 1242
_exptl_crystal_size_max 0.1
_exptl_crystal_size_mid 0.1
_exptl_crystal_size_min 0.1
_refine_diff_density_max 0.827
_refine_diff_density_min -0.465
_refine_diff_density_rms 0.059
_refine_ls_extinction_method none
_refine_ls_goodness_of_fit_ref 1.077
_refine_ls_hydrogen_treatment constr
_refine_ls_matrix_type full
_refine_ls_number_parameters 668
_refine_ls_number_reflns 10993
_refine_ls_number_restraints 2
_refine_ls_restrained_S_all 1.085
_refine_ls_R_factor_all 0.0314
_refine_ls_R_factor_gt 0.0303
_refine_ls_shift/su_max 0.001
_refine_ls_shift/su_mean 0.000
_refine_ls_structure_factor_coef Fsqd
_refine_ls_weighting_details 'w=1/[\s^2^(Fo^2^)+(0.0496P)^2^+1.4393P] where P=(Fo^2^+2Fc^2^)/3'
_refine_ls_weighting_scheme calc
_refine_ls_wR_factor_gt 0.0853
_refine_ls_wR_factor_ref 0.0859
_reflns_Friedel_coverage 0.000
_reflns_number_gt 10539
_reflns_number_total 10993
_reflns_threshold_expression 'I > 2\s(I)'
_cod_data_source_file d5mh01657f2.cif
_cod_data_source_block BQTi
_cod_depositor_comments 'Adding full bibliography for 1576215--1576217.cif.'
_cod_database_code 1576216
_shelx_shelxl_version_number 2018/3
_chemical_oxdiff_formula 'C H O N Ti P'
_shelx_space_group_comment
;
The symmetry employed for this shelxl refinement is uniquely defined
by the following loop, which should always be used as a source of
symmetry information in preference to the above space-group names.
They are only intended as comments.
;
_olex2_refinement_description
;
1. Restrained distances
 C9-C21 \\sim C9-C21A
 with sigma of 0.02
 C9-C43 \\sim C9-C43A
 with sigma of 0.02
2. Others
 Sof(H9B)=Sof(C21A)=Sof(H21D)=Sof(H21E)=Sof(H21F)=Sof(C43A)=Sof(H43D)=
 Sof(H43E)=Sof(H43F)=1-FVAR(1)
 Sof(H9A)=Sof(C21)=Sof(H21A)=Sof(H21B)=Sof(H21C)=Sof(C43)=Sof(H43A)=Sof(H43B)=
 Sof(H43C)=FVAR(1)
3.a Ternary CH refined with riding coordinates:
 C12(H12), C14(H14), C16(H16), C18(H18), C28(H28), C32(H32), C35(H35), C9(H9B),
  C9(H9A)
3.b Aromatic/amide H refined with riding coordinates:
 C4(H4), C8(H8), C20(H20), C22(H22), C24(H24), C26(H26), C30(H30), C34(H34),
 C40(H40), C46(H46), C23(H23), C3(H3), C29(H29), C31(H31), C2(H2), C17(H17),
 C39(H39)
3.c Idealised Me refined as rotating group:
 C36(H36A,H36B,H36C), C38(H38A,H38B,H38C), C42(H42A,H42B,H42C), C44(H44A,H44B,
 H44C), C25(H25A,H25B,H25C), C13(H13A,H13B,H13C), C27(H27A,H27B,H27C), C7(H7A,
 H7B,H7C), C15(H15A,H15B,H15C), C33(H33A,H33B,H33C), C37(H37A,H37B,H37C),
 C19(H19A,H19B,H19C), C5(H5A,H5B,H5C), C41(H41A,H41B,H41C), C21(H21A,H21B,H21C),
  C43(H43A,H43B,H43C), C21A(H21D,H21E,H21F), C43A(H43D,H43E,H43F)
;
_olex2_submission_special_instructions 'No special instructions were received'
_oxdiff_exptl_absorpt_empirical_details
;
Empirical correction (ABSPACK) includes:
- Absorption correction using spherical harmonics
- Frame scaling
;
_oxdiff_exptl_absorpt_empirical_full_max 1.494
_oxdiff_exptl_absorpt_empirical_full_min 0.718

loop_
_space_group_symop_operation_xyz
'x, y, z'
'-x, -y, -z'

loop_
_atom_site_label
_atom_site_type_symbol
_atom_site_fract_x
_atom_site_fract_y
_atom_site_fract_z
_atom_site_U_iso_or_equiv
_atom_site_adp_type
_atom_site_occupancy
_atom_site_site_symmetry_order
_atom_site_calc_flag
_atom_site_refinement_flags_posn
_atom_site_refinement_flags_adp
_atom_site_refinement_flags_occupancy
_atom_site_disorder_assembly
_atom_site_disorder_group
Ti3 Ti 0.24685(3) 0.27388(2) 0.13492(2) 0.01389(7) Uani 1 1 d . . . . .
Ti1 Ti 0.52319(3) 0.34889(2) 0.20878(2) 0.01548(7) Uani 1 1 d . . . . .
Ti2 Ti 0.41889(3) 0.11160(2) 0.19346(2) 0.01471(7) Uani 1 1 d . . . . .
Ti4 Ti 0.29689(3) 0.28467(2) 0.38303(2) 0.01479(7) Uani 1 1 d . . . . .
P3 P 0.17248(4) 0.11751(3) 0.23592(2) 0.01427(9) Uani 1 1 d . . . . .
P2 P 0.31773(4) 0.45306(3) 0.25544(2) 0.01455(9) Uani 1 1 d . . . . .
P1 P 0.56275(4) 0.22438(3) 0.33996(2) 0.01613(9) Uani 1 1 d . . . . .
O1 O 0.37901(10) 0.25284(8) 0.21554(6) 0.0140(2) Uani 1 1 d . . . . .
O4 O 0.30785(11) 0.39784(9) 0.31844(6) 0.0173(2) Uani 1 1 d . . . . .
O6 O 0.22470(10) 0.40115(8) 0.18803(6) 0.0161(2) Uani 1 1 d . . . . .
O8 O 0.46498(10) 0.24947(9) 0.37488(6) 0.0181(2) Uani 1 1 d . . . . .
O10 O 0.52519(10) 0.12307(9) 0.28957(6) 0.0174(2) Uani 1 1 d . . . . .
O12 O 0.27399(10) 0.05460(8) 0.22391(6) 0.0165(2) Uani 1 1 d . . . . .
O14 O 0.30352(10) 0.14065(9) 0.10257(6) 0.0168(2) Uani 1 1 d . . . . .
O16 O 0.20743(11) 0.17929(9) 0.30715(6) 0.0179(2) Uani 1 1 d . . . . .
O18 O 0.39572(11) 0.35516(9) 0.11589(6) 0.0174(2) Uani 1 1 d . . . . .
O9 O 0.13175(10) 0.18502(9) 0.17587(6) 0.0163(2) Uani 1 1 d . . . . .
O5 O 0.44976(10) 0.46474(9) 0.24737(6) 0.0174(2) Uani 1 1 d . . . . .
O11 O 0.55398(10) 0.20958(9) 0.16958(6) 0.0178(2) Uani 1 1 d . . . . .
O3 O 0.60584(10) 0.31758(9) 0.30265(6) 0.0182(2) Uani 1 1 d . . . . .
O13 O 0.12700(10) 0.28515(9) 0.05900(6) 0.0178(2) Uani 1 1 d . . . . .
O7 O 0.31041(11) 0.20335(9) 0.45373(6) 0.0205(2) Uani 1 1 d . . . . .
O15 O 0.64346(11) 0.44169(9) 0.19565(6) 0.0213(2) Uani 1 1 d . . . . .
O2 O 0.16916(11) 0.34107(9) 0.40161(6) 0.0207(2) Uani 1 1 d . . . . .
O17 O 0.46196(11) -0.01018(9) 0.16787(6) 0.0197(2) Uani 1 1 d . . . . .
N1 N 0.42520(13) 0.41655(11) 0.45585(7) 0.0173(3) Uani 1 1 d . . . . .
C1 C 0.04234(15) 0.02151(12) 0.23502(9) 0.0167(3) Uani 1 1 d . . . . .
C4 C 0.52103(16) 0.46919(13) 0.43930(8) 0.0189(3) Uani 1 1 d . . . . .
H4 H 0.538194 0.448991 0.396540 0.023 Uiso 1 1 calc R U . . .
C6 C 0.69603(16) 0.20404(13) 0.40710(9) 0.0206(3) Uani 1 1 d . . . . .
C8 C 0.40415(15) 0.44740(13) 0.51677(8) 0.0182(3) Uani 1 1 d . . . . .
H8 H 0.336760 0.411393 0.529977 0.022 Uiso 1 1 calc R U . . .
C10 C 0.28141(15) 0.58435(13) 0.26849(9) 0.0179(3) Uani 1 1 d . . . . .
C12 C -0.00002(15) 0.29155(14) 0.03045(9) 0.0211(3) Uani 1 1 d . . . . .
H12 H -0.049338 0.228645 0.041895 0.025 Uiso 1 1 calc R U . . .
C14 C 0.25619(16) 0.08293(14) 0.03470(9) 0.0216(3) Uani 1 1 d . . . . .
H14 H 0.208555 0.129542 0.003021 0.026 Uiso 1 1 calc R U . . .
C16 C 0.40829(17) 0.42340(14) 0.06314(9) 0.0226(4) Uani 1 1 d . . . . .
H16 H 0.498002 0.448880 0.070728 0.027 Uiso 1 1 calc R U . . .
C18 C 0.37773(18) 0.12517(15) 0.48564(9) 0.0265(4) Uani 1 1 d . . . . .
H18 H 0.467574 0.148341 0.491827 0.032 Uiso 1 1 calc R U . . .
C20 C 0.18124(18) 0.61922(14) 0.22405(10) 0.0259(4) Uani 1 1 d . . . . .
H20 H 0.131338 0.573817 0.185135 0.031 Uiso 1 1 calc R U . . .
C22 C 0.00838(17) 0.00434(15) 0.29587(9) 0.0252(4) Uani 1 1 d . . . . .
H22 H 0.051753 0.045549 0.338125 0.030 Uiso 1 1 calc R U . . .
C24 C 0.71907(18) 0.25332(17) 0.47382(10) 0.0313(4) Uani 1 1 d . . . . .
H24 H 0.661439 0.294930 0.485067 0.038 Uiso 1 1 calc R U . . .
C26 C -0.02342(18) -0.03844(15) 0.17351(10) 0.0265(4) Uani 1 1 d . . . . .
H26 H -0.001444 -0.026589 0.131546 0.032 Uiso 1 1 calc R U . . .
C28 C 0.70775(17) 0.54650(14) 0.20843(10) 0.0257(4) Uani 1 1 d . . . . .
H28 H 0.652206 0.593968 0.182474 0.031 Uiso 1 1 calc R U . . .
C30 C 0.22512(19) 0.78725(14) 0.29278(10) 0.0274(4) Uani 1 1 d . . . . .
H30 H 0.205834 0.856255 0.300968 0.033 Uiso 1 1 calc R U . . .
C32 C 0.64907(17) 0.17616(15) 0.14039(10) 0.0274(4) Uani 1 1 d . . . . .
H32 H 0.618361 0.103724 0.116018 0.033 Uiso 1 1 calc R U . . .
C34 C 0.35294(19) 0.65250(14) 0.32495(10) 0.0295(4) Uani 1 1 d . . . . .
H34 H 0.422050 0.629826 0.355500 0.035 Uiso 1 1 calc R U . . .
C36 C 0.36052(19) 0.05542(16) 0.00551(10) 0.0291(4) Uani 1 1 d . . . . .
H36A H 0.404011 0.004507 0.033284 0.044 Uiso 1 1 calc R U . . .
H36B H 0.417986 0.119448 0.007137 0.044 Uiso 1 1 calc R U . . .
H36C H 0.327194 0.024473 -0.042801 0.044 Uiso 1 1 calc R U . . .
C38 C -0.03261(17) 0.38991(15) 0.06384(10) 0.0270(4) Uani 1 1 d . . . . .
H38A H 0.019962 0.452002 0.056469 0.041 Uiso 1 1 calc R U . . .
H38B H -0.019636 0.384836 0.113865 0.041 Uiso 1 1 calc R U . . .
H38C H -0.119241 0.396480 0.042782 0.041 Uiso 1 1 calc R U . . .
C40 C -0.15267(17) -0.13282(15) 0.23366(11) 0.0283(4) Uani 1 1 d . . . . .
H40 H -0.218566 -0.186056 0.233421 0.034 Uiso 1 1 calc R U . . .
C42 C 0.3430(2) 0.51897(15) 0.06960(11) 0.0325(4) Uani 1 1 d . . . . .
H42A H 0.359275 0.568155 0.036474 0.049 Uiso 1 1 calc R U . . .
H42B H 0.373450 0.554089 0.117022 0.049 Uiso 1 1 calc R U . . .
H42C H 0.254031 0.496308 0.059466 0.049 Uiso 1 1 calc R U . . .
C44 C 0.6745(2) 0.24728(17) 0.08744(12) 0.0362(5) Uani 1 1 d . . . . .
H44A H 0.710350 0.317802 0.110581 0.054 Uiso 1 1 calc R U . . .
H44B H 0.597285 0.251806 0.052539 0.054 Uiso 1 1 calc R U . . .
H44C H 0.732449 0.218646 0.064660 0.054 Uiso 1 1 calc R U . . .
C46 C 0.3248(2) 0.75327(15) 0.33734(11) 0.0328(4) Uani 1 1 d . . . . .
H46 H 0.374036 0.798795 0.376397 0.039 Uiso 1 1 calc R U . . .
C23 C 0.1539(2) 0.72062(16) 0.23648(11) 0.0324(4) Uani 1 1 d . . . . .
H23 H 0.085454 0.744016 0.205816 0.039 Uiso 1 1 calc R U . . .
C3 C 0.8256(2) 0.2426(2) 0.52461(10) 0.0391(5) Uani 1 1 d . . . . .
H3 H 0.840401 0.277229 0.570080 0.047 Uiso 1 1 calc R U . . .
C25 C 0.7374(2) 0.58210(16) 0.28558(11) 0.0323(4) Uani 1 1 d . . . . .
H25A H 0.786446 0.533094 0.312137 0.048 Uiso 1 1 calc R U . . .
H25B H 0.660558 0.583126 0.299443 0.048 Uiso 1 1 calc R U . . .
H25C H 0.784350 0.653070 0.294955 0.048 Uiso 1 1 calc R U . . .
C13 C -0.02714(19) 0.28885(17) -0.04794(10) 0.0317(4) Uani 1 1 d . . . . .
H13A H -0.114968 0.292426 -0.067697 0.048 Uiso 1 1 calc R U . . .
H13B H -0.005977 0.223189 -0.066780 0.048 Uiso 1 1 calc R U . . .
H13C H 0.021964 0.349185 -0.060077 0.048 Uiso 1 1 calc R U . . .
C27 C 0.3615(2) 0.36229(16) -0.00827(10) 0.0318(4) Uani 1 1 d . . . . .
H27A H 0.272672 0.339570 -0.017888 0.048 Uiso 1 1 calc R U . . .
H27B H 0.404165 0.300272 -0.009537 0.048 Uiso 1 1 calc R U . . .
H27C H 0.377499 0.407530 -0.043538 0.048 Uiso 1 1 calc R U . . .
C7 C 0.3399(2) 0.02269(16) 0.43891(12) 0.0397(5) Uani 1 1 d . . . . .
H7A H 0.384339 -0.032115 0.461545 0.060 Uiso 1 1 calc R U . . .
H7B H 0.359841 0.032455 0.394612 0.060 Uiso 1 1 calc R U . . .
H7C H 0.250977 0.001300 0.430298 0.060 Uiso 1 1 calc R U . . .
C29 C -0.08874(18) -0.07284(17) 0.29512(11) 0.0311(4) Uani 1 1 d . . . . .
H29 H -0.111392 -0.084533 0.336913 0.037 Uiso 1 1 calc R U . . .
C15 C 0.5447(2) -0.12692(18) 0.25027(11) 0.0365(5) Uani 1 1 d . . . . .
H15A H 0.608874 -0.071271 0.277521 0.055 Uiso 1 1 calc R U . . .
H15B H 0.574718 -0.195390 0.254936 0.055 Uiso 1 1 calc R U . . .
H15C H 0.470943 -0.127611 0.267425 0.055 Uiso 1 1 calc R U . . .
C31 C -0.12074(18) -0.11534(16) 0.17262(11) 0.0309(4) Uani 1 1 d . . . . .
H31 H -0.165245 -0.155814 0.130283 0.037 Uiso 1 1 calc R U . . .
C2 C 0.90962(19) 0.18215(19) 0.50925(11) 0.0366(5) Uani 1 1 d . . . . .
H2 H 0.982506 0.174964 0.543836 0.044 Uiso 1 1 calc R U . . .
C33 C 0.1691(2) -0.01327(17) 0.03834(11) 0.0355(5) Uani 1 1 d . . . . .
H33A H 0.137046 -0.051771 -0.008041 0.053 Uiso 1 1 calc R U . . .
H33B H 0.100512 0.008362 0.054901 0.053 Uiso 1 1 calc R U . . .
H33C H 0.213070 -0.059037 0.070514 0.053 Uiso 1 1 calc R U . . .
C17 C 0.7809(2) 0.1424(2) 0.39256(12) 0.0458(6) Uani 1 1 d . . . . .
H17 H 0.766189 0.106785 0.347376 0.055 Uiso 1 1 calc R U . . .
C35 C 0.5129(2) -0.10603(15) 0.17436(11) 0.0329(4) Uani 1 1 d . . . . .
H35 H 0.591016 -0.097250 0.159426 0.040 Uiso 1 1 calc R U . . .
C9 C 0.0853(2) 0.41006(17) 0.37219(13) 0.0371(5) Uani 1 1 d D . . . .
H9B H 0.087392 0.408541 0.322404 0.044 Uiso 0.353(4) 1 calc R U P A 2
H9A H 0.133316 0.471245 0.358027 0.044 Uiso 0.647(4) 1 calc R U P A 1
C37 C 0.3550(3) 0.1157(2) 0.55670(12) 0.0467(6) Uani 1 1 d . . . . .
H37A H 0.267137 0.092911 0.551267 0.070 Uiso 1 1 calc R U . . .
H37B H 0.379831 0.184345 0.584463 0.070 Uiso 1 1 calc R U . . .
H37C H 0.403259 0.063751 0.580294 0.070 Uiso 1 1 calc R U . . .
C19 C 0.8205(2) 0.54989(18) 0.18086(14) 0.0444(6) Uani 1 1 d . . . . .
H19A H 0.860641 0.622913 0.185637 0.067 Uiso 1 1 calc R U . . .
H19B H 0.795737 0.522247 0.131669 0.067 Uiso 1 1 calc R U . . .
H19C H 0.878060 0.506689 0.207399 0.067 Uiso 1 1 calc R U . . .
C39 C 0.8869(2) 0.1322(2) 0.44333(13) 0.0529(7) Uani 1 1 d . . . . .
H39 H 0.944583 0.090332 0.432444 0.063 Uiso 1 1 calc R U . . .
C5 C 0.7624(2) 0.1694(3) 0.19724(15) 0.0633(9) Uani 1 1 d . . . . .
H5A H 0.826184 0.146138 0.176954 0.095 Uiso 1 1 calc R U . . .
H5B H 0.742599 0.118790 0.228738 0.095 Uiso 1 1 calc R U . . .
H5C H 0.792580 0.239009 0.223247 0.095 Uiso 1 1 calc R U . . .
C41 C 0.4272(4) -0.19200(19) 0.12805(17) 0.0826(13) Uani 1 1 d . . . . .
H41A H 0.350223 -0.202274 0.142098 0.124 Uiso 1 1 calc R U . . .
H41B H 0.464633 -0.257250 0.131286 0.124 Uiso 1 1 calc R U . . .
H41C H 0.409826 -0.173650 0.079985 0.124 Uiso 1 1 calc R U . . .
C21 C 0.0358(4) 0.4519(3) 0.4339(2) 0.0431(10) Uani 0.647(4) 1 d D . P A 1
H21A H -0.012219 0.393308 0.448572 0.065 Uiso 0.647(4) 1 calc R U P A 1
H21B H -0.016846 0.505898 0.418663 0.065 Uiso 0.647(4) 1 calc R U P A 1
H21C H 0.105418 0.482468 0.473052 0.065 Uiso 0.647(4) 1 calc R U P A 1
C43 C -0.0042(3) 0.3610(4) 0.31244(19) 0.0491(11) Uani 0.647(4) 1 d D . P A 1
H43A H 0.036065 0.341961 0.276313 0.074 Uiso 0.647(4) 1 calc R U P A 1
H43B H -0.063018 0.409707 0.295270 0.074 Uiso 0.647(4) 1 calc R U P A 1
H43C H -0.048024 0.297223 0.324169 0.074 Uiso 0.647(4) 1 calc R U P A 1
C21A C 0.1079(5) 0.5171(4) 0.3965(3) 0.0300(14) Uani 0.353(4) 1 d D . P A 2
H21D H 0.108440 0.524941 0.445710 0.045 Uiso 0.353(4) 1 calc R U P A 2
H21E H 0.043110 0.553574 0.369522 0.045 Uiso 0.353(4) 1 calc R U P A 2
H21F H 0.188104 0.547788 0.391351 0.045 Uiso 0.353(4) 1 calc R U P A 2
C43A C -0.0489(5) 0.3531(5) 0.3696(4) 0.0362(15) Uani 0.353(4) 1 d D . P A 2
H43D H -0.058119 0.279401 0.350304 0.054 Uiso 0.353(4) 1 calc R U P A 2
H43E H -0.111125 0.389249 0.340085 0.054 Uiso 0.353(4) 1 calc R U P A 2
H43F H -0.059811 0.355481 0.416720 0.054 Uiso 0.353(4) 1 calc R U P A 2

loop_
_atom_site_aniso_label
_atom_site_aniso_U_11
_atom_site_aniso_U_22
_atom_site_aniso_U_33
_atom_site_aniso_U_23
_atom_site_aniso_U_13
_atom_site_aniso_U_12
Ti3 0.01640(14) 0.01261(13) 0.01233(14) -0.00082(10) 0.00337(11) 0.00280(10)
Ti1 0.01584(14) 0.01373(14) 0.01682(14) -0.00162(11) 0.00530(11) 0.00141(11)
Ti2 0.01632(14) 0.01241(14) 0.01505(14) -0.00260(10) 0.00377(11) 0.00368(10)
Ti4 0.01795(14) 0.01336(14) 0.01247(14) -0.00160(10) 0.00372(11) 0.00217(11)
P3 0.01587(19) 0.01234(18) 0.01390(19) -0.00091(14) 0.00347(15) 0.00150(14)
P2 0.01721(19) 0.01139(18) 0.01459(19) -0.00133(14) 0.00357(15) 0.00306(14)
P1 0.01652(19) 0.01513(19) 0.01537(19) -0.00230(15) 0.00198(15) 0.00385(15)
O1 0.0165(5) 0.0113(5) 0.0141(5) -0.0015(4) 0.0047(4) 0.0022(4)
O4 0.0218(6) 0.0148(5) 0.0151(5) -0.0011(4) 0.0045(4) 0.0036(4)
O6 0.0191(6) 0.0131(5) 0.0158(5) -0.0011(4) 0.0037(4) 0.0040(4)
O8 0.0191(6) 0.0179(5) 0.0166(5) -0.0023(4) 0.0040(4) 0.0044(4)
O10 0.0181(5) 0.0160(5) 0.0171(5) -0.0019(4) 0.0026(4) 0.0047(4)
O12 0.0179(5) 0.0130(5) 0.0184(5) -0.0002(4) 0.0047(4) 0.0020(4)
O14 0.0204(6) 0.0158(5) 0.0133(5) -0.0038(4) 0.0035(4) 0.0037(4)
O16 0.0205(6) 0.0157(5) 0.0163(6) -0.0020(4) 0.0043(4) 0.0006(4)
O18 0.0203(6) 0.0165(5) 0.0162(5) 0.0015(4) 0.0068(4) 0.0014(4)
O9 0.0178(5) 0.0148(5) 0.0165(5) 0.0007(4) 0.0050(4) 0.0025(4)
O5 0.0182(6) 0.0132(5) 0.0205(6) -0.0017(4) 0.0049(4) 0.0029(4)
O11 0.0181(6) 0.0170(5) 0.0196(6) -0.0028(4) 0.0082(5) 0.0034(4)
O3 0.0179(6) 0.0159(5) 0.0192(6) -0.0026(4) 0.0032(4) 0.0020(4)
O13 0.0189(6) 0.0171(5) 0.0162(5) -0.0004(4) 0.0027(4) 0.0035(4)
O7 0.0249(6) 0.0189(6) 0.0177(6) 0.0016(5) 0.0053(5) 0.0036(5)
O15 0.0211(6) 0.0177(6) 0.0253(6) -0.0015(5) 0.0088(5) -0.0005(5)
O2 0.0214(6) 0.0184(6) 0.0232(6) -0.0006(5) 0.0077(5) 0.0039(5)
O17 0.0223(6) 0.0159(5) 0.0205(6) -0.0029(4) 0.0046(5) 0.0063(5)
N1 0.0205(7) 0.0164(6) 0.0142(6) -0.0016(5) 0.0039(5) 0.0030(5)
C1 0.0162(7) 0.0146(7) 0.0195(8) 0.0016(6) 0.0046(6) 0.0045(6)
C4 0.0233(8) 0.0191(8) 0.0147(7) -0.0015(6) 0.0064(6) 0.0028(6)
C6 0.0199(8) 0.0189(8) 0.0210(8) 0.0003(6) 0.0025(7) 0.0023(6)
C8 0.0202(8) 0.0188(8) 0.0159(8) -0.0006(6) 0.0063(6) 0.0017(6)
C10 0.0215(8) 0.0150(7) 0.0181(8) 0.0012(6) 0.0065(6) 0.0036(6)
C12 0.0178(8) 0.0210(8) 0.0212(8) 0.0001(7) 0.0001(6) 0.0014(6)
C14 0.0257(9) 0.0225(8) 0.0148(8) -0.0065(6) 0.0034(7) 0.0051(7)
C16 0.0262(9) 0.0210(8) 0.0207(8) 0.0052(7) 0.0078(7) -0.0019(7)
C18 0.0304(10) 0.0247(9) 0.0226(9) 0.0073(7) 0.0017(7) 0.0063(7)
C20 0.0299(9) 0.0207(9) 0.0239(9) -0.0032(7) 0.0006(7) 0.0086(7)
C22 0.0239(9) 0.0306(9) 0.0202(9) 0.0018(7) 0.0061(7) 0.0006(7)
C24 0.0272(10) 0.0438(11) 0.0215(9) -0.0024(8) 0.0022(7) 0.0120(8)
C26 0.0288(9) 0.0263(9) 0.0229(9) -0.0035(7) 0.0090(7) -0.0044(7)
C28 0.0263(9) 0.0182(8) 0.0321(10) 0.0009(7) 0.0094(8) -0.0012(7)
C30 0.0366(10) 0.0159(8) 0.0317(10) -0.0016(7) 0.0103(8) 0.0112(7)
C32 0.0255(9) 0.0239(9) 0.0378(11) -0.0043(8) 0.0180(8) 0.0070(7)
C34 0.0334(10) 0.0194(9) 0.0291(10) -0.0044(7) -0.0040(8) 0.0088(8)
C36 0.0350(10) 0.0309(10) 0.0231(9) -0.0060(8) 0.0120(8) 0.0070(8)
C38 0.0243(9) 0.0287(9) 0.0277(9) -0.0005(8) 0.0051(7) 0.0082(7)
C40 0.0195(8) 0.0223(9) 0.0428(11) 0.0060(8) 0.0091(8) -0.0008(7)
C42 0.0433(12) 0.0212(9) 0.0338(11) 0.0097(8) 0.0099(9) 0.0049(8)
C44 0.0386(11) 0.0381(11) 0.0391(11) -0.0027(9) 0.0257(9) 0.0035(9)
C46 0.0428(11) 0.0181(9) 0.0305(10) -0.0085(7) -0.0009(9) 0.0057(8)
C23 0.0362(11) 0.0260(10) 0.0327(10) -0.0002(8) 0.0006(8) 0.0166(8)
C3 0.0341(11) 0.0606(15) 0.0179(9) -0.0035(9) -0.0015(8) 0.0107(10)
C25 0.0345(10) 0.0248(9) 0.0326(10) -0.0037(8) 0.0054(8) -0.0046(8)
C13 0.0335(10) 0.0358(11) 0.0206(9) -0.0029(8) -0.0029(8) 0.0091(8)
C27 0.0411(11) 0.0336(10) 0.0212(9) 0.0042(8) 0.0127(8) -0.0035(9)
C7 0.0466(13) 0.0216(9) 0.0430(12) 0.0021(9) -0.0039(10) 0.0086(9)
C29 0.0274(10) 0.0378(11) 0.0312(10) 0.0107(8) 0.0131(8) 0.0014(8)
C15 0.0469(12) 0.0363(11) 0.0332(11) 0.0120(9) 0.0143(9) 0.0207(10)
C31 0.0276(10) 0.0264(9) 0.0344(10) -0.0075(8) 0.0071(8) -0.0054(8)
C2 0.0264(10) 0.0476(12) 0.0305(10) 0.0056(9) -0.0046(8) 0.0095(9)
C33 0.0327(10) 0.0355(11) 0.0314(10) -0.0126(9) 0.0069(8) -0.0098(9)
C17 0.0402(12) 0.0597(15) 0.0309(11) -0.0160(10) -0.0078(9) 0.0299(11)
C35 0.0482(12) 0.0222(9) 0.0312(10) 0.0009(8) 0.0108(9) 0.0167(9)
C9 0.0376(11) 0.0321(11) 0.0561(14) 0.0187(10) 0.0277(10) 0.0216(9)
C37 0.0571(15) 0.0577(15) 0.0285(11) 0.0202(11) 0.0111(10) 0.0123(12)
C19 0.0386(12) 0.0351(11) 0.0617(15) -0.0073(10) 0.0278(11) -0.0120(9)
C39 0.0401(13) 0.0708(17) 0.0416(13) -0.0123(12) -0.0086(10) 0.0369(13)
C5 0.0360(13) 0.114(3) 0.0537(16) 0.0244(16) 0.0187(12) 0.0434(16)
C41 0.137(3) 0.0185(11) 0.0627(19) -0.0095(12) -0.025(2) 0.0131(15)
C21 0.042(2) 0.0384(19) 0.057(2) 0.0032(16) 0.0226(17) 0.0202(16)
C43 0.038(2) 0.071(3) 0.037(2) 0.0094(18) -0.0010(15) 0.0249(19)
C21A 0.027(3) 0.024(3) 0.042(3) -0.003(2) 0.012(2) 0.008(2)
C43A 0.022(3) 0.038(3) 0.049(4) 0.007(3) 0.009(2) 0.003(2)

loop_
_atom_type_symbol
_atom_type_description
_atom_type_scat_dispersion_real
_atom_type_scat_dispersion_imag
_atom_type_scat_source
C C 0.0181 0.0091 'International Tables Vol C Tables 4.2.6.8 and 6.1.1.4'
H H 0.0000 0.0000 'International Tables Vol C Tables 4.2.6.8 and 6.1.1.4'
N N 0.0311 0.0180 'International Tables Vol C Tables 4.2.6.8 and 6.1.1.4'
O O 0.0492 0.0322 'International Tables Vol C Tables 4.2.6.8 and 6.1.1.4'
P P 0.2955 0.4335 'International Tables Vol C Tables 4.2.6.8 and 6.1.1.4'
Ti Ti 0.2191 1.8069 'International Tables Vol C Tables 4.2.6.8 and 6.1.1.4'

loop_
_geom_angle_atom_site_label_1
_geom_angle_atom_site_label_2
_geom_angle_atom_site_label_3
_geom_angle
_geom_angle_site_symmetry_1
_geom_angle_site_symmetry_3
_geom_angle_publ_flag
Ti2 Ti3 Ti1 59.929(9) . . ?
O1 Ti3 Ti1 37.75(3) . . ?
O1 Ti3 Ti2 37.95(3) . . ?
O1 Ti3 O6 87.87(5) . . ?
O1 Ti3 O14 77.52(4) . . ?
O1 Ti3 O18 77.72(5) . . ?
O1 Ti3 O9 87.21(5) . . ?
O6 Ti3 Ti1 82.44(3) . . ?
O6 Ti3 Ti2 125.25(3) . . ?
O6 Ti3 O14 165.39(5) . . ?
O6 Ti3 O18 88.97(5) . . ?
O6 Ti3 O9 90.76(5) . . ?
O14 Ti3 Ti1 85.92(3) . . ?
O14 Ti3 Ti2 40.29(3) . . ?
O18 Ti3 Ti1 40.63(3) . . ?
O18 Ti3 Ti2 86.34(3) . . ?
O18 Ti3 O14 87.92(5) . . ?
O9 Ti3 Ti1 124.47(3) . . ?
O9 Ti3 Ti2 81.53(3) . . ?
O9 Ti3 O14 88.56(5) . . ?
O9 Ti3 O18 164.93(5) . . ?
O13 Ti3 Ti1 143.23(4) . . ?
O13 Ti3 Ti2 138.48(4) . . ?
O13 Ti3 O1 176.43(5) . . ?
O13 Ti3 O6 95.66(5) . . ?
O13 Ti3 O14 98.95(5) . . ?
O13 Ti3 O18 102.82(5) . . ?
O13 Ti3 O9 92.20(5) . . ?
Ti2 Ti1 Ti3 59.905(9) . . ?
O1 Ti1 Ti3 37.52(3) . . ?
O1 Ti1 Ti2 38.01(3) . . ?
O1 Ti1 O18 76.52(5) . . ?
O1 Ti1 O5 87.14(5) . . ?
O1 Ti1 O11 77.58(5) . . ?
O18 Ti1 Ti3 39.64(3) . . ?
O18 Ti1 Ti2 85.63(3) . . ?
O5 Ti1 Ti3 80.86(3) . . ?
O5 Ti1 Ti2 124.74(3) . . ?
O5 Ti1 O18 86.97(5) . . ?
O5 Ti1 O11 164.62(5) . . ?
O11 Ti1 Ti3 85.85(3) . . ?
O11 Ti1 Ti2 40.34(3) . . ?
O11 Ti1 O18 87.72(5) . . ?
O3 Ti1 Ti3 124.17(4) . . ?
O3 Ti1 Ti2 82.19(3) . . ?
O3 Ti1 O1 87.29(5) . . ?
O3 Ti1 O18 163.77(5) . . ?
O3 Ti1 O5 91.18(5) . . ?
O3 Ti1 O11 89.90(5) . . ?
O15 Ti1 Ti3 136.64(4) . . ?
O15 Ti1 Ti2 144.51(4) . . ?
O15 Ti1 O1 174.09(5) . . ?
O15 Ti1 O18 97.86(5) . . ?
O15 Ti1 O5 90.75(5) . . ?
O15 Ti1 O11 104.28(5) . . ?
O15 Ti1 O3 98.28(5) . . ?
Ti3 Ti2 Ti1 60.167(9) . . ?
O1 Ti2 Ti3 37.72(3) . . ?
O1 Ti2 Ti1 38.01(3) . . ?
O1 Ti2 O10 87.41(5) . . ?
O1 Ti2 O12 87.07(5) . . ?
O1 Ti2 O14 76.94(4) . . ?
O1 Ti2 O11 76.87(4) . . ?
O10 Ti2 Ti3 124.68(3) . . ?
O10 Ti2 Ti1 81.08(3) . . ?
O10 Ti2 O14 164.32(5) . . ?
O10 Ti2 O11 87.85(5) . . ?
O12 Ti2 Ti3 81.80(3) . . ?
O12 Ti2 Ti1 124.45(3) . . ?
O12 Ti2 O10 91.19(5) . . ?
O12 Ti2 O14 89.03(5) . . ?
O12 Ti2 O11 163.94(5) . . ?
O14 Ti2 Ti3 39.93(3) . . ?
O14 Ti2 Ti1 85.88(3) . . ?
O14 Ti2 O11 87.62(5) . . ?
O11 Ti2 Ti3 85.58(3) . . ?
O11 Ti2 Ti1 39.62(3) . . ?
O17 Ti2 Ti3 140.52(4) . . ?
O17 Ti2 Ti1 137.39(4) . . ?
O17 Ti2 O1 174.51(5) . . ?
O17 Ti2 O10 94.79(5) . . ?
O17 Ti2 O12 97.90(5) . . ?
O17 Ti2 O14 100.71(5) . . ?
O17 Ti2 O11 98.16(5) . . ?
O4 Ti4 O8 88.82(5) . . ?
O4 Ti4 N1 78.30(5) . . ?
O8 Ti4 N1 79.04(5) . . ?
O16 Ti4 O4 92.87(5) . . ?
O16 Ti4 O8 92.73(5) . . ?
O16 Ti4 N1 167.95(5) . . ?
O7 Ti4 O4 167.98(5) . . ?
O7 Ti4 O8 88.09(5) . . ?
O7 Ti4 O16 98.88(5) . . ?
O7 Ti4 O2 93.11(6) . . ?
O7 Ti4 N1 89.71(5) . . ?
O2 Ti4 O4 87.42(5) . . ?
O2 Ti4 O8 167.39(5) . . ?
O2 Ti4 O16 99.48(5) . . ?
O2 Ti4 N1 88.41(5) . . ?
O12 P3 C1 106.27(7) . . ?
O16 P3 O12 112.73(7) . . ?
O16 P3 O9 113.59(6) . . ?
O16 P3 C1 105.65(7) . . ?
O9 P3 O12 110.56(6) . . ?
O9 P3 C1 107.52(7) . . ?
O4 P2 O6 113.11(6) . . ?
O4 P2 O5 111.72(7) . . ?
O4 P2 C10 107.58(7) . . ?
O6 P2 C10 106.28(7) . . ?
O5 P2 O6 111.02(6) . . ?
O5 P2 C10 106.70(7) . . ?
O8 P1 O10 113.69(7) . . ?
O8 P1 O3 112.13(7) . . ?
O8 P1 C6 107.52(7) . . ?
O10 P1 O3 110.12(6) . . ?
O10 P1 C6 106.91(7) . . ?
O3 P1 C6 106.00(7) . . ?
Ti3 O1 Ti1 104.73(5) . . ?
Ti3 O1 Ti2 104.33(5) . . ?
Ti1 O1 Ti2 103.98(5) . . ?
P2 O4 Ti4 162.15(7) . . ?
P2 O6 Ti3 123.82(7) . . ?
P1 O8 Ti4 157.86(8) . . ?
P1 O10 Ti2 125.31(7) . . ?
P3 O12 Ti2 125.47(7) . . ?
Ti3 O14 Ti2 99.78(5) . . ?
C14 O14 Ti3 125.66(10) . . ?
C14 O14 Ti2 134.12(10) . . ?
P3 O16 Ti4 158.67(8) . . ?
Ti3 O18 Ti1 99.73(5) . . ?
C16 O18 Ti3 131.77(10) . . ?
C16 O18 Ti1 126.57(10) . . ?
P3 O9 Ti3 124.55(7) . . ?
P2 O5 Ti1 124.05(7) . . ?
Ti1 O11 Ti2 100.03(5) . . ?
C32 O11 Ti1 134.19(10) . . ?
C32 O11 Ti2 125.35(10) . . ?
P1 O3 Ti1 125.29(7) . . ?
C12 O13 Ti3 147.00(11) . . ?
C18 O7 Ti4 142.18(11) . . ?
C28 O15 Ti1 148.61(11) . . ?
C9 O2 Ti4 138.32(12) . . ?
C35 O17 Ti2 158.82(12) . . ?
C4 N1 Ti4 122.01(11) . . ?
C4 N1 C8 117.52(14) . . ?
C8 N1 Ti4 120.42(11) . . ?
C22 C1 P3 120.69(13) . . ?
C22 C1 C26 119.06(16) . . ?
C26 C1 P3 120.23(13) . . ?
N1 C4 H4 119.3 . . ?
N1 C4 C8 121.34(15) . 2_666 ?
C8 C4 H4 119.3 2_666 . ?
C24 C6 P1 120.77(14) . . ?
C24 C6 C17 118.27(17) . . ?
C17 C6 P1 120.91(14) . . ?
N1 C8 C4 121.14(16) . 2_666 ?
N1 C8 H8 119.4 . . ?
C4 C8 H8 119.4 2_666 . ?
C20 C10 P2 121.52(13) . . ?
C34 C10 P2 119.76(13) . . ?
C34 C10 C20 118.71(16) . . ?
O13 C12 H12 108.4 . . ?
O13 C12 C38 109.12(13) . . ?
O13 C12 C13 109.46(15) . . ?
C38 C12 H12 108.4 . . ?
C13 C12 H12 108.4 . . ?
C13 C12 C38 112.96(15) . . ?
O14 C14 H14 108.0 . . ?
O14 C14 C36 110.64(14) . . ?
O14 C14 C33 110.03(14) . . ?
C36 C14 H14 108.0 . . ?
C33 C14 H14 108.0 . . ?
C33 C14 C36 112.15(16) . . ?
O18 C16 H16 108.0 . . ?
O18 C16 C42 110.38(14) . . ?
O18 C16 C27 110.01(14) . . ?
C42 C16 H16 108.0 . . ?
C27 C16 H16 108.0 . . ?
C27 C16 C42 112.34(16) . . ?
O7 C18 H18 108.8 . . ?
O7 C18 C7 109.31(15) . . ?
O7 C18 C37 108.30(17) . . ?
C7 C18 H18 108.8 . . ?
C7 C18 C37 112.89(19) . . ?
C37 C18 H18 108.8 . . ?
C10 C20 H20 119.9 . . ?
C10 C20 C23 120.13(17) . . ?
C23 C20 H20 119.9 . . ?
C1 C22 H22 119.9 . . ?
C29 C22 C1 120.21(17) . . ?
C29 C22 H22 119.9 . . ?
C6 C24 H24 119.6 . . ?
C6 C24 C3 120.81(19) . . ?
C3 C24 H24 119.6 . . ?
C1 C26 H26 119.6 . . ?
C31 C26 C1 120.80(17) . . ?
C31 C26 H26 119.6 . . ?
O15 C28 H28 108.3 . . ?
O15 C28 C25 109.10(15) . . ?
O15 C28 C19 109.24(15) . . ?
C25 C28 H28 108.3 . . ?
C19 C28 H28 108.3 . . ?
C19 C28 C25 113.46(18) . . ?
C46 C30 H30 120.2 . . ?
C23 C30 H30 120.2 . . ?
C23 C30 C46 119.69(16) . . ?
O11 C32 H32 107.8 . . ?
O11 C32 C44 110.96(15) . . ?
O11 C32 C5 110.05(17) . . ?
C44 C32 H32 107.8 . . ?
C5 C32 H32 107.8 . . ?
C5 C32 C44 112.35(19) . . ?
C10 C34 H34 119.5 . . ?
C46 C34 C10 120.93(18) . . ?
C46 C34 H34 119.5 . . ?
C14 C36 H36A 109.5 . . ?
C14 C36 H36B 109.5 . . ?
C14 C36 H36C 109.5 . . ?
H36A C36 H36B 109.5 . . ?
H36A C36 H36C 109.5 . . ?
H36B C36 H36C 109.5 . . ?
C12 C38 H38A 109.5 . . ?
C12 C38 H38B 109.5 . . ?
C12 C38 H38C 109.5 . . ?
H38A C38 H38B 109.5 . . ?
H38A C38 H38C 109.5 . . ?
H38B C38 H38C 109.5 . . ?
C29 C40 H40 120.0 . . ?
C31 C40 H40 120.0 . . ?
C31 C40 C29 120.08(17) . . ?
C16 C42 H42A 109.5 . . ?
C16 C42 H42B 109.5 . . ?
C16 C42 H42C 109.5 . . ?
H42A C42 H42B 109.5 . . ?
H42A C42 H42C 109.5 . . ?
H42B C42 H42C 109.5 . . ?
C32 C44 H44A 109.5 . . ?
C32 C44 H44B 109.5 . . ?
C32 C44 H44C 109.5 . . ?
H44A C44 H44B 109.5 . . ?
H44A C44 H44C 109.5 . . ?
H44B C44 H44C 109.5 . . ?
C30 C46 C34 119.92(17) . . ?
C30 C46 H46 120.0 . . ?
C34 C46 H46 120.0 . . ?
C20 C23 H23 119.7 . . ?
C30 C23 C20 120.63(18) . . ?
C30 C23 H23 119.7 . . ?
C24 C3 H3 119.9 . . ?
C2 C3 C24 120.29(19) . . ?
C2 C3 H3 119.9 . . ?
C28 C25 H25A 109.5 . . ?
C28 C25 H25B 109.5 . . ?
C28 C25 H25C 109.5 . . ?
H25A C25 H25B 109.5 . . ?
H25A C25 H25C 109.5 . . ?
H25B C25 H25C 109.5 . . ?
C12 C13 H13A 109.5 . . ?
C12 C13 H13B 109.5 . . ?
C12 C13 H13C 109.5 . . ?
H13A C13 H13B 109.5 . . ?
H13A C13 H13C 109.5 . . ?
H13B C13 H13C 109.5 . . ?
C16 C27 H27A 109.5 . . ?
C16 C27 H27B 109.5 . . ?
C16 C27 H27C 109.5 . . ?
H27A C27 H27B 109.5 . . ?
H27A C27 H27C 109.5 . . ?
H27B C27 H27C 109.5 . . ?
C18 C7 H7A 109.5 . . ?
C18 C7 H7B 109.5 . . ?
C18 C7 H7C 109.5 . . ?
H7A C7 H7B 109.5 . . ?
H7A C7 H7C 109.5 . . ?
H7B C7 H7C 109.5 . . ?
C22 C29 H29 119.9 . . ?
C40 C29 C22 120.18(18) . . ?
C40 C29 H29 119.9 . . ?
H15A C15 H15B 109.5 . . ?
H15A C15 H15C 109.5 . . ?
H15B C15 H15C 109.5 . . ?
C35 C15 H15A 109.5 . . ?
C35 C15 H15B 109.5 . . ?
C35 C15 H15C 109.5 . . ?
C26 C31 H31 120.2 . . ?
C40 C31 C26 119.66(18) . . ?
C40 C31 H31 120.2 . . ?
C3 C2 H2 120.4 . . ?
C39 C2 C3 119.26(19) . . ?
C39 C2 H2 120.4 . . ?
C14 C33 H33A 109.5 . . ?
C14 C33 H33B 109.5 . . ?
C14 C33 H33C 109.5 . . ?
H33A C33 H33B 109.5 . . ?
H33A C33 H33C 109.5 . . ?
H33B C33 H33C 109.5 . . ?
C6 C17 H17 119.7 . . ?
C39 C17 C6 120.6(2) . . ?
C39 C17 H17 119.7 . . ?
O17 C35 C15 108.78(16) . . ?
O17 C35 H35 108.2 . . ?
O17 C35 C41 110.0(2) . . ?
C15 C35 H35 108.2 . . ?
C41 C35 C15 113.4(2) . . ?
C41 C35 H35 108.2 . . ?
O2 C9 H9B 104.7 . . ?
O2 C9 H9A 107.9 . . ?
O2 C9 C21 104.7(2) . . ?
O2 C9 C43A 106.4(3) . . ?
C21 C9 H9A 107.9 . . ?
C43 C9 O2 112.0(2) . . ?
C43 C9 H9A 107.9 . . ?
C43 C9 C21 116.2(3) . . ?
C21A C9 O2 120.1(3) . . ?
C21A C9 H9B 104.7 . . ?
C21A C9 C43A 114.7(4) . . ?
C43A C9 H9B 104.7 . . ?
C18 C37 H37A 109.5 . . ?
C18 C37 H37B 109.5 . . ?
C18 C37 H37C 109.5 . . ?
H37A C37 H37B 109.5 . . ?
H37A C37 H37C 109.5 . . ?
H37B C37 H37C 109.5 . . ?
C28 C19 H19A 109.5 . . ?
C28 C19 H19B 109.5 . . ?
C28 C19 H19C 109.5 . . ?
H19A C19 H19B 109.5 . . ?
H19A C19 H19C 109.5 . . ?
H19B C19 H19C 109.5 . . ?
C2 C39 C17 120.7(2) . . ?
C2 C39 H39 119.6 . . ?
C17 C39 H39 119.6 . . ?
C32 C5 H5A 109.5 . . ?
C32 C5 H5B 109.5 . . ?
C32 C5 H5C 109.5 . . ?
H5A C5 H5B 109.5 . . ?
H5A C5 H5C 109.5 . . ?
H5B C5 H5C 109.5 . . ?
C35 C41 H41A 109.5 . . ?
C35 C41 H41B 109.5 . . ?
C35 C41 H41C 109.5 . . ?
H41A C41 H41B 109.5 . . ?
H41A C41 H41C 109.5 . . ?
H41B C41 H41C 109.5 . . ?
C9 C21 H21A 109.5 . . ?
C9 C21 H21B 109.5 . . ?
C9 C21 H21C 109.5 . . ?
H21A C21 H21B 109.5 . . ?
H21A C21 H21C 109.5 . . ?
H21B C21 H21C 109.5 . . ?
C9 C43 H43A 109.5 . . ?
C9 C43 H43B 109.5 . . ?
C9 C43 H43C 109.5 . . ?
H43A C43 H43B 109.5 . . ?
H43A C43 H43C 109.5 . . ?
H43B C43 H43C 109.5 . . ?
C9 C21A H21D 109.5 . . ?
C9 C21A H21E 109.5 . . ?
C9 C21A H21F 109.5 . . ?
H21D C21A H21E 109.5 . . ?
H21D C21A H21F 109.5 . . ?
H21E C21A H21F 109.5 . . ?
C9 C43A H43D 109.5 . . ?
C9 C43A H43E 109.5 . . ?
C9 C43A H43F 109.5 . . ?
H43D C43A H43E 109.5 . . ?
H43D C43A H43F 109.5 . . ?
H43E C43A H43F 109.5 . . ?

loop_
_geom_bond_atom_site_label_1
_geom_bond_atom_site_label_2
_geom_bond_distance
_geom_bond_site_symmetry_2
_geom_bond_publ_flag
Ti3 Ti1 3.1072(4) . ?
Ti3 Ti2 3.0990(4) . ?
Ti3 O1 1.9567(11) . ?
Ti3 O6 1.9645(11) . ?
Ti3 O14 2.0185(11) . ?
Ti3 O18 2.0113(12) . ?
Ti3 O9 1.9976(11) . ?
Ti3 O13 1.7853(12) . ?
Ti1 Ti2 3.0998(4) . ?
Ti1 O1 1.9670(11) . ?
Ti1 O18 2.0527(12) . ?
Ti1 O5 1.9903(11) . ?
Ti1 O11 2.0075(11) . ?
Ti1 O3 1.9609(12) . ?
Ti1 O15 1.7854(12) . ?
Ti2 O1 1.9671(11) . ?
Ti2 O10 1.9746(11) . ?
Ti2 O12 1.9719(12) . ?
Ti2 O14 2.0334(12) . ?
Ti2 O11 2.0378(12) . ?
Ti2 O17 1.7723(11) . ?
Ti4 O4 2.0186(12) . ?
Ti4 O8 2.0511(12) . ?
Ti4 O16 1.9439(11) . ?
Ti4 O7 1.7964(12) . ?
Ti4 O2 1.7999(12) . ?
Ti4 N1 2.2613(14) . ?
P3 O12 1.5375(12) . ?
P3 O16 1.5169(11) . ?
P3 O9 1.5327(12) . ?
P3 C1 1.8029(17) . ?
P2 O4 1.5063(12) . ?
P2 O6 1.5366(11) . ?
P2 O5 1.5363(12) . ?
P2 C10 1.7981(17) . ?
P1 O8 1.5055(12) . ?
P1 O10 1.5374(11) . ?
P1 O3 1.5460(12) . ?
P1 C6 1.8029(18) . ?
O14 C14 1.4417(19) . ?
O18 C16 1.437(2) . ?
O11 C32 1.443(2) . ?
O13 C12 1.420(2) . ?
O7 C18 1.417(2) . ?
O15 C28 1.426(2) . ?
O2 C9 1.418(2) . ?
O17 C35 1.418(2) . ?
N1 C4 1.336(2) . ?
N1 C8 1.342(2) . ?
C1 C22 1.389(2) . ?
C1 C26 1.390(2) . ?
C4 H4 0.9500 . ?
C4 C8 1.385(2) 2_666 ?
C6 C24 1.385(3) . ?
C6 C17 1.387(3) . ?
C8 H8 0.9500 . ?
C10 C20 1.390(2) . ?
C10 C34 1.390(2) . ?
C12 H12 1.0000 . ?
C12 C38 1.516(2) . ?
C12 C13 1.514(3) . ?
C14 H14 1.0000 . ?
C14 C36 1.511(2) . ?
C14 C33 1.505(3) . ?
C16 H16 1.0000 . ?
C16 C42 1.519(3) . ?
C16 C27 1.517(3) . ?
C18 H18 1.0000 . ?
C18 C7 1.512(3) . ?
C18 C37 1.516(3) . ?
C20 H20 0.9500 . ?
C20 C23 1.393(3) . ?
C22 H22 0.9500 . ?
C22 C29 1.388(3) . ?
C24 H24 0.9500 . ?
C24 C3 1.392(3) . ?
C26 H26 0.9500 . ?
C26 C31 1.387(3) . ?
C28 H28 1.0000 . ?
C28 C25 1.518(3) . ?
C28 C19 1.512(3) . ?
C30 H30 0.9500 . ?
C30 C46 1.382(3) . ?
C30 C23 1.377(3) . ?
C32 H32 1.0000 . ?
C32 C44 1.502(3) . ?
C32 C5 1.496(3) . ?
C34 H34 0.9500 . ?
C34 C46 1.389(3) . ?
C36 H36A 0.9800 . ?
C36 H36B 0.9800 . ?
C36 H36C 0.9800 . ?
C38 H38A 0.9800 . ?
C38 H38B 0.9800 . ?
C38 H38C 0.9800 . ?
C40 H40 0.9500 . ?
C40 C29 1.384(3) . ?
C40 C31 1.382(3) . ?
C42 H42A 0.9800 . ?
C42 H42B 0.9800 . ?
C42 H42C 0.9800 . ?
C44 H44A 0.9800 . ?
C44 H44B 0.9800 . ?
C44 H44C 0.9800 . ?
C46 H46 0.9500 . ?
C23 H23 0.9500 . ?
C3 H3 0.9500 . ?
C3 C2 1.376(3) . ?
C25 H25A 0.9800 . ?
C25 H25B 0.9800 . ?
C25 H25C 0.9800 . ?
C13 H13A 0.9800 . ?
C13 H13B 0.9800 . ?
C13 H13C 0.9800 . ?
C27 H27A 0.9800 . ?
C27 H27B 0.9800 . ?
C27 H27C 0.9800 . ?
C7 H7A 0.9800 . ?
C7 H7B 0.9800 . ?
C7 H7C 0.9800 . ?
C29 H29 0.9500 . ?
C15 H15A 0.9800 . ?
C15 H15B 0.9800 . ?
C15 H15C 0.9800 . ?
C15 C35 1.516(3) . ?
C31 H31 0.9500 . ?
C2 H2 0.9500 . ?
C2 C39 1.374(3) . ?
C33 H33A 0.9800 . ?
C33 H33B 0.9800 . ?
C33 H33C 0.9800 . ?
C17 H17 0.9500 . ?
C17 C39 1.386(3) . ?
C35 H35 1.0000 . ?
C35 C41 1.474(3) . ?
C9 H9B 1.0000 . ?
C9 H9A 1.0000 . ?
C9 C21 1.569(4) . ?
C9 C43 1.408(4) . ?
C9 C21A 1.398(6) . ?
C9 C43A 1.595(6) . ?
C37 H37A 0.9800 . ?
C37 H37B 0.9800 . ?
C37 H37C 0.9800 . ?
C19 H19A 0.9800 . ?
C19 H19B 0.9800 . ?
C19 H19C 0.9800 . ?
C39 H39 0.9500 . ?
C5 H5A 0.9800 . ?
C5 H5B 0.9800 . ?
C5 H5C 0.9800 . ?
C41 H41A 0.9800 . ?
C41 H41B 0.9800 . ?
C41 H41C 0.9800 . ?
C21 H21A 0.9800 . ?
C21 H21B 0.9800 . ?
C21 H21C 0.9800 . ?
C43 H43A 0.9800 . ?
C43 H43B 0.9800 . ?
C43 H43C 0.9800 . ?
C21A H21D 0.9800 . ?
C21A H21E 0.9800 . ?
C21A H21F 0.9800 . ?
C43A H43D 0.9800 . ?
C43A H43E 0.9800 . ?
C43A H43F 0.9800 . ?

loop_
_geom_torsion_atom_site_label_1
_geom_torsion_atom_site_label_2
_geom_torsion_atom_site_label_3
_geom_torsion_atom_site_label_4
_geom_torsion
_geom_torsion_site_symmetry_1
_geom_torsion_site_symmetry_2
_geom_torsion_site_symmetry_3
_geom_torsion_site_symmetry_4
_geom_torsion_publ_flag
Ti3 Ti1 O15 C28 90.1(2) . . . . ?
Ti3 Ti2 O17 C35 -163.9(3) . . . . ?
Ti3 O14 C14 C36 133.09(13) . . . . ?
Ti3 O14 C14 C33 -102.41(16) . . . . ?
Ti3 O18 C16 C42 62.53(19) . . . . ?
Ti3 O18 C16 C27 -62.00(19) . . . . ?
Ti3 O13 C12 C38 61.8(2) . . . . ?
Ti3 O13 C12 C13 -174.07(15) . . . . ?
Ti1 Ti3 O13 C12 -142.72(17) . . . . ?
Ti1 Ti2 O17 C35 96.7(4) . . . . ?
Ti1 O18 C16 C42 -98.33(16) . . . . ?
Ti1 O18 C16 C27 137.14(13) . . . . ?
Ti1 O11 C32 C44 -47.8(2) . . . . ?
Ti1 O11 C32 C5 77.2(2) . . . . ?
Ti1 O15 C28 C25 47.2(3) . . . . ?
Ti1 O15 C28 C19 171.76(19) . . . . ?
Ti2 Ti3 O13 C12 112.89(18) . . . . ?
Ti2 Ti1 O15 C28 -166.82(19) . . . . ?
Ti2 O14 C14 C36 -56.1(2) . . . . ?
Ti2 O14 C14 C33 68.4(2) . . . . ?
Ti2 O11 C32 C44 141.27(13) . . . . ?
Ti2 O11 C32 C5 -93.7(2) . . . . ?
Ti2 O17 C35 C15 10.8(5) . . . . ?
Ti2 O17 C35 C41 135.5(3) . . . . ?
Ti4 O7 C18 C7 -71.4(2) . . . . ?
Ti4 O7 C18 C37 165.25(16) . . . . ?
Ti4 O2 C9 C21 -159.27(18) . . . . ?
Ti4 O2 C9 C43 74.0(3) . . . . ?
Ti4 O2 C9 C21A -96.8(4) . . . . ?
Ti4 O2 C9 C43A 130.8(3) . . . . ?
Ti4 N1 C4 C8 177.34(12) . . . 2_666 ?
Ti4 N1 C8 C4 -177.39(12) . . . 2_666 ?
P3 C1 C22 C29 -177.29(15) . . . . ?
P3 C1 C26 C31 177.51(15) . . . . ?
P2 C10 C20 C23 178.55(16) . . . . ?
P2 C10 C34 C46 -178.17(17) . . . . ?
P1 C6 C24 C3 -176.21(17) . . . . ?
P1 C6 C17 C39 176.1(2) . . . . ?
O4 Ti4 O7 C18 -90.5(3) . . . . ?
O4 Ti4 O2 C9 17.45(19) . . . . ?
O4 P2 O6 Ti3 -79.47(9) . . . . ?
O4 P2 O5 Ti1 78.57(9) . . . . ?
O4 P2 C10 C20 -118.17(15) . . . . ?
O4 P2 C10 C34 60.46(17) . . . . ?
O6 Ti3 O13 C12 -57.78(19) . . . . ?
O6 P2 O4 Ti4 49.9(3) . . . . ?
O6 P2 O5 Ti1 -48.72(10) . . . . ?
O6 P2 C10 C20 3.26(17) . . . . ?
O6 P2 C10 C34 -178.11(15) . . . . ?
O8 Ti4 O7 C18 -15.31(18) . . . . ?
O8 Ti4 O2 C9 90.2(3) . . . . ?
O8 P1 O10 Ti2 80.09(10) . . . . ?
O8 P1 O3 Ti1 -83.70(9) . . . . ?
O8 P1 C6 C24 -27.78(18) . . . . ?
O8 P1 C6 C17 155.03(18) . . . . ?
O10 Ti2 O17 C35 14.7(4) . . . . ?
O10 P1 O8 Ti4 -60.4(2) . . . . ?
O10 P1 O3 Ti1 43.96(10) . . . . ?
O10 P1 C6 C24 -150.22(16) . . . . ?
O10 P1 C6 C17 32.6(2) . . . . ?
O12 Ti2 O17 C35 -77.2(4) . . . . ?
O12 P3 O16 Ti4 65.3(2) . . . . ?
O12 P3 O9 Ti3 -45.76(9) . . . . ?
O12 P3 C1 C22 109.13(15) . . . . ?
O12 P3 C1 C26 -69.13(15) . . . . ?
O14 Ti3 O13 C12 122.10(19) . . . . ?
O14 Ti2 O17 C35 -167.7(4) . . . . ?
O16 Ti4 O7 C18 77.16(18) . . . . ?
O16 Ti4 O2 C9 -75.0(2) . . . . ?
O16 P3 O12 Ti2 -82.94(9) . . . . ?
O16 P3 O9 Ti3 82.12(9) . . . . ?
O16 P3 C1 C22 -10.85(16) . . . . ?
O16 P3 C1 C26 170.89(14) . . . . ?
O18 Ti3 O13 C12 -148.01(19) . . . . ?
O18 Ti1 O15 C28 99.7(2) . . . . ?
O9 Ti3 O13 C12 33.21(19) . . . . ?
O9 P3 O12 Ti2 45.41(10) . . . . ?
O9 P3 O16 Ti4 -61.4(2) . . . . ?
O9 P3 C1 C22 -132.46(14) . . . . ?
O9 P3 C1 C26 49.28(16) . . . . ?
O5 Ti1 O15 C28 12.6(2) . . . . ?
O5 P2 O4 Ti4 -76.2(3) . . . . ?
O5 P2 O6 Ti3 47.05(10) . . . . ?
O5 P2 C10 C20 121.80(15) . . . . ?
O5 P2 C10 C34 -59.57(16) . . . . ?
O11 Ti1 O15 C28 -170.7(2) . . . . ?
O11 Ti2 O17 C35 103.2(4) . . . . ?
O3 Ti1 O15 C28 -78.7(2) . . . . ?
O3 P1 O8 Ti4 65.4(2) . . . . ?
O3 P1 O10 Ti2 -46.69(10) . . . . ?
O3 P1 C6 C24 92.31(17) . . . . ?
O3 P1 C6 C17 -84.87(19) . . . . ?
O7 Ti4 O2 C9 -174.58(19) . . . . ?
O2 Ti4 O7 C18 177.26(18) . . . . ?
N1 Ti4 O7 C18 -94.35(18) . . . . ?
N1 Ti4 O2 C9 95.80(19) . . . . ?
C1 P3 O12 Ti2 161.79(8) . . . . ?
C1 P3 O16 Ti4 -179.0(2) . . . . ?
C1 P3 O9 Ti3 -161.37(8) . . . . ?
C1 C22 C29 C40 -0.3(3) . . . . ?
C1 C26 C31 C40 -0.1(3) . . . . ?
C4 N1 C8 C4 0.1(3) . . . 2_666 ?
C6 P1 O8 Ti4 -178.51(19) . . . . ?
C6 P1 O10 Ti2 -161.41(8) . . . . ?
C6 P1 O3 Ti1 159.25(8) . . . . ?
C6 C24 C3 C2 -0.4(4) . . . . ?
C6 C17 C39 C2 0.6(5) . . . . ?
C8 N1 C4 C8 -0.1(3) . . . 2_666 ?
C10 P2 O4 Ti4 167.0(2) . . . . ?
C10 P2 O6 Ti3 162.70(8) . . . . ?
C10 P2 O5 Ti1 -164.11(8) . . . . ?
C10 C20 C23 C30 -0.2(3) . . . . ?
C10 C34 C46 C30 -0.6(3) . . . . ?
C20 C10 C34 C46 0.5(3) . . . . ?
C22 C1 C26 C31 -0.8(3) . . . . ?
C24 C6 C17 C39 -1.2(4) . . . . ?
C24 C3 C2 C39 -0.2(4) . . . . ?
C26 C1 C22 C29 1.0(3) . . . . ?
C34 C10 C20 C23 -0.1(3) . . . . ?
C46 C30 C23 C20 0.1(3) . . . . ?
C23 C30 C46 C34 0.3(3) . . . . ?
C3 C2 C39 C17 0.1(4) . . . . ?
C29 C40 C31 C26 0.8(3) . . . . ?
C31 C40 C29 C22 -0.6(3) . . . . ?
C17 C6 C24 C3 1.0(3) . . . . ?
